data_4000233
loop_
_publ_author_name
'Fern\'andez, Sergio'
'Mesa, Jos\'e L.'
'Pizarro, Jos\'e L.'
'Lezama, Luis'
'Arriortua, Mar\'ia I.'
'Rojo, Te\'ofilo'

_publ_section_title
;
 Hydrothermal Synthesis, Crystal Structures, Spectroscopic, and
 Magnetic Properties of Two New Organically Templated Monodimensional
 Phosphite Compounds: (C2H10N2)[M(HPO3)F3], M = V(III) and Cr(III)}
;
_journal_coden_ASTM CMATEX
_journal_issue 5
_journal_name_full 'Chemistry of Materials'
_journal_page_first 1204
_journal_page_last 1209
_journal_paper_doi 10.1021/cm021361b
_journal_volume 15
_journal_year 2003
_chemical_formula_sum 'C2 H11 Cr F3 N2 O3 P'
_chemical_formula_weight 251.10
_space_group_IT_number 19
_symmetry_cell_setting monoclinic
_symmetry_space_group_name_Hall 'P 2ac 2ab'
_symmetry_space_group_name_H-M 'P 21 21 21'
_atom_sites_solution_hydrogens geom
_atom_sites_solution_primary direct
_atom_sites_solution_secondary difmap
_cell_angle_alpha 90.00
_cell_angle_beta 90.00
_cell_angle_gamma 90.00
_cell_formula_units_Z 4
_cell_length_a 12.801(2)
_cell_length_b 9.3375(14)
_cell_length_c 6.5081(10)
_cell_measurement_temperature 100(2)
_cell_volume 777.9(2)
_diffrn_ambient_temperature 100(2)
_diffrn_radiation_monochromator graphite
_diffrn_radiation_source 'fine-focus sealed tube'
_diffrn_radiation_type mok\a
_diffrn_radiation_wavelength 0.71073
_diffrn_reflns_av_R_equivalents 0.0521
_diffrn_reflns_av_sigmaI/netI 0.1237
_diffrn_reflns_limit_h_max 15
_diffrn_reflns_limit_h_min -16
_diffrn_reflns_limit_k_max 9
_diffrn_reflns_limit_k_min -12
_diffrn_reflns_limit_l_max 8
_diffrn_reflns_limit_l_min -8
_diffrn_reflns_number 4588
_diffrn_reflns_theta_max 28.45
_diffrn_reflns_theta_min 2.70
_exptl_absorpt_coefficient_mu 1.703
_exptl_absorpt_correction_T_max 0.934982
_exptl_absorpt_correction_T_min 0.877750
_exptl_crystal_colour Green
_exptl_crystal_density_diffrn 2.144
_exptl_crystal_density_method 'not measured'
_exptl_crystal_F_000 508
_exptl_crystal_size_max 0.08
_exptl_crystal_size_mid 0.035
_exptl_crystal_size_min 0.030
_refine_ls_abs_structure_details 'flack h d (1983), acta cryst. a39, 876-881'
_refine_ls_abs_structure_Flack -0.03(6)
_refine_ls_extinction_method none
_refine_ls_goodness_of_fit_ref 0.879
_refine_ls_hydrogen_treatment mixed
_refine_ls_matrix_type full
_refine_ls_number_parameters 115
_refine_ls_number_reflns 1776
_refine_ls_number_restraints 0
_refine_ls_restrained_S_all 0.879
_refine_ls_R_factor_all 0.0885
_refine_ls_R_factor_gt 0.0566
_refine_ls_shift/su_max 0.001
_refine_ls_shift/su_mean 0.000
_refine_ls_structure_factor_coef Fsqd
_refine_ls_weighting_details 'calc w=1/[\s^2^(fo^2^)+(0.0490p)^2^+0.0000p] where p=(fo^2^+2fc^2^)/3'
_refine_ls_weighting_scheme calc
_refine_ls_wR_factor_gt 0.1170
_refine_ls_wR_factor_ref 0.1274
_reflns_number_gt 1100
_reflns_number_total 1776
_reflns_threshold_expression >2sigma(i)
_cod_depositor_comments
;
The following automatic conversions were performed:
'_symmetry_cell_setting' value 'Monoclinic' changed to 'monoclinic'
according to '/home/saulius/struct/CIF-dictionaries/cif_core.dic'
dictionary named 'cif_core.dic' version 2.4.1 from
2010-06-29.

'_refine_ls_structure_factor_coef' value 'fsqd' changed to
'Fsqd' according to '/home/saulius/struct/CIF-dictionaries/cif_core.dic'
dictionary named 'cif_core.dic' version 2.4.1 from
2010-06-29.

'_atom_site_adp_type' value 'uani' changed to 'Uani'
according to '/home/saulius/struct/CIF-dictionaries/cif_core.dic'
dictionary named 'cif_core.dic' version 2.4.1 from 2010-06-29 (12
times).

'_atom_site_adp_type' value 'uiso' changed to 'Uiso' according to
'/home/saulius/struct/CIF-dictionaries/cif_core.dic' dictionary named
'cif_core.dic' version 2.4.1 from 2010-06-29 (11
times).

'_atom_site_refinement_flags' value 'r' changed to 'R' according
to '/home/saulius/struct/CIF-dictionaries/cif_core.dic' dictionary named
'cif_core.dic' version 2.4.1 from 2010-06-29 (10 times).

Automatic conversion script
Id: cif_fix_enum 1527 2010-12-29 10:47:43Z saulius 
;
_cod_database_code 4000233

loop_
_symmetry_equiv_pos_as_xyz
'x, y, z'
'-x+1/2, -y, z+1/2'
'x+1/2, -y+1/2, -z'
'-x, y+1/2, -z+1/2'

loop_
_atom_site_label
_atom_site_type_symbol
_atom_site_fract_x
_atom_site_fract_y
_atom_site_fract_z
_atom_site_U_iso_or_equiv
_atom_site_adp_type
_atom_site_occupancy
_atom_site_symmetry_multiplicity
_atom_site_calc_flag
_atom_site_refinement_flags
_atom_site_disorder_assembly
_atom_site_disorder_group
cr cr 0.80926(8) 0.67722(11) 0.8389(2) 0.0169(3) Uani 1 1 d . . .
p p 0.74495(17) 0.6611(2) 0.3356(4) 0.0367(5) Uani 1 1 d . . .
h1 h 0.665(5) 0.766(7) 0.326(14) 0.036(7) Uiso 1 1 d . . .
f1 f 0.6625(3) 0.6801(4) 0.8484(7) 0.0249(9) Uani 1 1 d . . .
f2 f 0.8091(3) 0.8843(4) 0.8447(7) 0.0218(9) Uani 1 1 d . . .
f3 f 0.9603(3) 0.6867(4) 0.8241(7) 0.0229(9) Uani 1 1 d . . .
o1 o 0.8113(4) 0.6838(6) 0.5388(8) 0.0236(12) Uani 1 1 d . . .
o2 o 0.8195(4) 0.4664(4) 0.8327(9) 0.0240(11) Uani 1 1 d . . .
o3 o 0.8176(3) 0.6770(5) 1.1362(9) 0.0253(12) Uani 1 1 d . . .
n1 n 0.8810(5) 1.0285(6) 1.5017(10) 0.0241(15) Uani 1 1 d . . .
h1a h 0.8194 1.0564 1.4525 0.036(7) Uiso 1 1 calc R . .
h1b h 0.9164 1.1046 1.5455 0.036(7) Uiso 1 1 calc R . .
h1c h 0.8711 0.9683 1.6059 0.036(7) Uiso 1 1 calc R . .
n2 n 1.0105(4) 0.9775(6) 0.9940(9) 0.0177(13) Uani 1 1 d . . .
h2a h 0.9667 0.9120 0.9444 0.036(7) Uiso 1 1 calc R . .
h2b h 1.0681 0.9345 1.0398 0.036(7) Uiso 1 1 calc R . .
h2c h 1.0274 1.0390 0.8949 0.036(7) Uiso 1 1 calc R . .
c1 c 0.9408(6) 0.9558(6) 1.3377(14) 0.0222(16) Uani 1 1 d . . .
h1d h 0.9021 0.8730 1.2896 0.036(7) Uiso 1 1 calc R . .
h1e h 1.0070 0.9226 1.3925 0.036(7) Uiso 1 1 calc R . .
c2 c 0.9603(5) 1.0546(6) 1.1630(13) 0.0193(15) Uani 1 1 d . . .
h2d h 0.8946 1.0949 1.1163 0.036(7) Uiso 1 1 calc R . .
h2e h 1.0048 1.1327 1.2077 0.036(7) Uiso 1 1 calc R . .

loop_
_atom_site_aniso_label
_atom_site_aniso_U_11
_atom_site_aniso_U_22
_atom_site_aniso_U_33
_atom_site_aniso_U_23
_atom_site_aniso_U_13
_atom_site_aniso_U_12
cr 0.0115(5) 0.0128(5) 0.0265(6) 0.0006(7) 0.0013(7) 0.0004(5)
p 0.0373(12) 0.0347(12) 0.0382(13) -0.0008(14) 0.0007(12) 0.0007(11)
f1 0.014(2) 0.0186(19) 0.042(3) 0.007(3) -0.0031(19) -0.0020(16)
f2 0.017(2) 0.0157(18) 0.033(2) 0.006(2) -0.002(3) -0.0025(16)
f3 0.0155(19) 0.024(2) 0.029(2) -0.001(3) -0.0010(19) 0.0012(17)
o1 0.018(2) 0.025(3) 0.028(3) 0.005(3) -0.002(2) -0.002(3)
o2 0.025(3) 0.019(2) 0.029(3) 0.000(3) 0.001(3) 0.002(2)
o3 0.014(2) 0.020(2) 0.041(3) -0.004(3) -0.002(3) -0.007(3)
n1 0.025(4) 0.019(3) 0.029(4) 0.008(3) 0.011(3) 0.002(3)
n2 0.011(3) 0.019(3) 0.023(3) 0.006(3) -0.002(3) -0.003(2)
c1 0.029(4) 0.012(3) 0.026(4) -0.002(4) 0.005(4) 0.004(3)
c2 0.019(4) 0.015(3) 0.023(4) -0.002(4) 0.000(4) 0.003(3)

loop_
_cod_changelog_entry_id
_cod_changelog_entry_author
_cod_changelog_entry_date
_cod_changelog_entry_text
1 'Vaitkus, Antanas' 2021-10-23T05:00:00+03:00 'Updated bibliographic information.'
